data_4082763
loop_
_publ_author_name
'Nagarajaprakash, R.'
'Divya, D.'
'Ramakrishna, Buthanapalli'
'Manimaran, Bala.'

_publ_section_title
;
 Synthesis and Spectroscopic and Structural Characterization of
 Oxamidato-Bridged Rhenium(I) Supramolecular Rectangles with Ester
 Functionalization
;
_journal_issue 6
_journal_name_full Organometallics
_journal_page_first 1367
_journal_paper_doi 10.1021/om400776m
_journal_volume 33
_journal_year 2014
_chemical_formula_moiety 'C80 H52 N8 O24 Re4'
_chemical_formula_sum 'C80 H52 N8 O24 Re4'
_chemical_formula_weight 2254.10
_chemical_name_systematic
;
 ? 
;
_space_group_crystal_system triclinic
_space_group_IT_number 2
_space_group_name_Hall '-P 1'
_space_group_name_H-M_alt 'P -1'
_symmetry_space_group_name_Hall '-P 1'
_symmetry_space_group_name_H-M 'P -1'
_atom_sites_solution_hydrogens geom
_atom_sites_solution_primary direct
_atom_sites_solution_secondary difmap
_audit_creation_date 2012-12-15
_audit_creation_method
;
  Olex2 1.2
  (compiled Dec  5 2012 16:17:34, GUI svn.r4385)
;
_cell_angle_alpha 95.6181(19)
_cell_angle_beta 95.4012(19)
_cell_angle_gamma 102.252(2)
_cell_formula_units_Z 1
_cell_length_a 8.5728(2)
_cell_length_b 12.9783(3)
_cell_length_c 17.8728(4)
_cell_measurement_reflns_used 8398
_cell_measurement_temperature 150
_cell_measurement_theta_max 29.2681
_cell_measurement_theta_min 2.6466
_cell_volume 1920.36(8)
_computing_cell_refinement
;
CrysAlisPro, Oxford Diffraction Ltd.,
Version 1.171.34.44 (release 25-10-2010 CrysAlis171 .NET)
(compiled Oct 25 2010,18:11:34)
;
_computing_data_collection
;
CrysAlisPro, Oxford Diffraction Ltd.,
Version 1.171.34.44 (release 25-10-2010 CrysAlis171 .NET)
(compiled Oct 25 2010,18:11:34)
;
_computing_data_reduction
;
CrysAlisPro, Oxford Diffraction Ltd.,
Version 1.171.34.44 (release 25-10-2010 CrysAlis171 .NET)
(compiled Oct 25 2010,18:11:34)
;
_computing_molecular_graphics
;
O. V. Dolomanov, L. J. Bourhis, R. J. Gildea, J. A. K. Howard and H. Puschmann,
OLEX2: a complete structure solution, refinement and analysis program.
J. Appl. Cryst. (2009). 42, 339-341.
;
_computing_publication_material
;
O. V. Dolomanov, L. J. Bourhis, R. J. Gildea, J. A. K. Howard and H. Puschmann,
OLEX2: a complete structure solution, refinement and analysis program.
J. Appl. Cryst. (2009). 42, 339-341.
;
_computing_structure_refinement
;
SHELXL, G.M. Sheldrick, Acta Cryst.
(2008). A64, 112-122
;
_computing_structure_solution
;
SHELXS, G.M. Sheldrick, Acta Cryst.
(2008). A64, 112-122
;
_diffrn_ambient_temperature 150
_diffrn_detector_area_resol_mean 15.9821
_diffrn_measured_fraction_theta_full 0.999
_diffrn_measured_fraction_theta_max 0.999
_diffrn_measurement_details
;
  1 omega  -90.00  -61.00   1.0000   30.0000
omega____ theta____ kappa____ phi______ frames
    -      -17.3397  179.0000 -150.0000 29

  2 omega   -5.00   24.00   1.0000   30.0000
omega____ theta____ kappa____ phi______ frames
    -       18.9803   99.0000  -68.0000 29

  3 omega  -22.00   22.00   1.0000   30.0000
omega____ theta____ kappa____ phi______ frames
    -       18.9803   99.0000  175.0000 44

  4 omega   -7.00   75.00   1.0000   30.0000
omega____ theta____ kappa____ phi______ frames
    -       18.9803   37.0000   90.0000 82

  5 omega   38.00   95.00   1.0000   30.0000
omega____ theta____ kappa____ phi______ frames
    -       18.9803  179.0000  -60.0000 57

  6 omega  -37.00   81.00   1.0000   30.0000
omega____ theta____ kappa____ phi______ frames
    -       18.9803    0.0000 -150.0000 118

  7 omega   21.00   49.00   1.0000   30.0000
omega____ theta____ kappa____ phi______ frames
    -       18.9803  -77.0000   60.0000 28

  8 omega   -7.00   18.00   1.0000   30.0000
omega____ theta____ kappa____ phi______ frames
    -       18.9803   37.0000 -180.0000 25

  9 omega  -54.00   92.00   1.0000   30.0000
omega____ theta____ kappa____ phi______ frames
    -       18.9803    0.0000    0.0000 146
;
_diffrn_measurement_device_type 'Xcalibur, Eos'
_diffrn_measurement_method '\w scans'
_diffrn_orient_matrix_UB_11 0.0028612000
_diffrn_orient_matrix_UB_12 -0.0441206000
_diffrn_orient_matrix_UB_13 0.0201669000
_diffrn_orient_matrix_UB_21 0.0406394000
_diffrn_orient_matrix_UB_22 0.0349173000
_diffrn_orient_matrix_UB_23 0.0322551000
_diffrn_orient_matrix_UB_31 -0.0749016000
_diffrn_orient_matrix_UB_32 0.0029255000
_diffrn_orient_matrix_UB_33 0.0128698000
_diffrn_radiation_monochromator graphite
_diffrn_radiation_type 'Mo K\a'
_diffrn_radiation_wavelength 0.7107
_diffrn_reflns_av_R_equivalents 0.0606
_diffrn_reflns_av_unetI/netI 0.0884
_diffrn_reflns_limit_h_max 10
_diffrn_reflns_limit_h_min -10
_diffrn_reflns_limit_k_max 15
_diffrn_reflns_limit_k_min -15
_diffrn_reflns_limit_l_max 21
_diffrn_reflns_limit_l_min -21
_diffrn_reflns_number 18568
_diffrn_reflns_theta_full 25.00
_diffrn_reflns_theta_max 25.00
_diffrn_reflns_theta_min 2.65
_diffrn_source 'Enhance (Mo) X-ray Source'
_exptl_absorpt_coefficient_mu 6.368
_exptl_absorpt_correction_T_max 1.00000
_exptl_absorpt_correction_T_min 0.40251
_exptl_absorpt_correction_type multi-scan
_exptl_absorpt_process_details
;
CrysAlisPro, Oxford Diffraction Ltd.,
Version 1.171.34.44 (release 25-10-2010 CrysAlis171 .NET)
(compiled Oct 25 2010,18:11:34)
Empirical absorption correction using spherical harmonics,
 implemented in SCALE3 ABSPACK scaling algorithm.
;
_exptl_crystal_colour 'metallic light yellow'
_exptl_crystal_colour_lustre metallic
_exptl_crystal_colour_modifier light
_exptl_crystal_colour_primary yellow
_exptl_crystal_density_diffrn 1.949
_exptl_crystal_density_method 'not measured'
_exptl_crystal_description block
_exptl_crystal_F_000 1080
_exptl_crystal_size_max 0.44
_exptl_crystal_size_mid 0.32
_exptl_crystal_size_min 0.22
_refine_diff_density_max 4.872
_refine_diff_density_min -2.570
_refine_diff_density_rms 0.188
_refine_ls_extinction_method none
_refine_ls_goodness_of_fit_ref 1.059
_refine_ls_hydrogen_treatment mixed
_refine_ls_matrix_type full
_refine_ls_number_parameters 517
_refine_ls_number_reflns 6758
_refine_ls_number_restraints 479
_refine_ls_restrained_S_all 1.028
_refine_ls_R_factor_all 0.0792
_refine_ls_R_factor_gt 0.0535
_refine_ls_shift/su_max 0.001
_refine_ls_shift/su_mean 0.000
_refine_ls_structure_factor_coef Fsqd
_refine_ls_weighting_details 'calc w=1/[\s^2^(Fo^2^)+(0.0482P)^2^+2.9127P] where P=(Fo^2^+2Fc^2^)/3'
_refine_ls_weighting_scheme calc
_refine_ls_wR_factor_gt 0.1151
_refine_ls_wR_factor_ref 0.1289
_reflns_number_gt 5007
_reflns_number_total 6758
_reflns_threshold_expression >2sigma(I)
_cod_data_source_file om400776m_si_001.cif
_cod_data_source_block 4
_cod_database_code 4082763
_chemical_oxdiff_formula 'C72 H52 N8 O24 Re4'
_chemical_oxdiff_usercomment '150 K, BROWN, PLATE'
_reflns_odcompleteness_completeness 99.90
_reflns_odcompleteness_iscentric 1
_reflns_odcompleteness_theta 26.32
_olex2_refinement_description
;
1. Fixed Uiso
 At 1.2 times of:
  H12 of C12, H14 of C14, H30 of C30, H13 of C13, H15 of C15, H19 of C19, H18
  of C18, H20 of C20, H21 of C21, H11 of C11, H39 of C39, H22 of C22, H37 of
  C37, H23 of C23, H26 of C26, {H9A,H9B} of C9, H27 of C27, H24 of C24, H36 of
  C36, {H16A,H16B} of C16, H40 of C40, H33 of C33, H32 of C32, H29 of C29
2. Rigid bond restraints
 All non-hydrogen atoms
 with sigma for 1-2 distances of 0.01 and sigma for 1-3 distances of 0.01
3. Uiso/Uaniso restraints and constraints
All non-hydrogen atoms have similar U: within 1.7A with sigma of 0.04 and sigma for terminal atoms of 0.08
Uanis(C30) = Uanis(C31)
4.a Secondary CH2 refined with riding coordinates:
 C9(H9A,H9B), C16(H16A,H16B)
4.b Aromatic/amide H refined with riding coordinates:
 C26(H26), C27(H27), C24(H24), C36(H36), C40(H40), C33(H33), C32(H32),
 C29(H29), C23(H23), C37(H37), C22(H22), C39(H39), C11(H11), C21(H21), C20(H20),
  C18(H18), C19(H19), C15(H15), C13(H13), C30(H30), C14(H14), C12(H12)
;

loop_
_space_group_symop_id
_space_group_symop_operation_xyz
1 'x, y, z'
2 '-x, -y, -z'

loop_
_atom_site_label
_atom_site_type_symbol
_atom_site_fract_x
_atom_site_fract_y
_atom_site_fract_z
_atom_site_U_iso_or_equiv
_atom_site_adp_type
_atom_site_occupancy
_atom_site_symmetry_multiplicity
_atom_site_calc_flag
_atom_site_refinement_flags
Re1 Re 0.53310(4) 0.89528(3) 0.20327(2) 0.02794(14) Uani 1 1 d U
Re2 Re 0.27275(7) 1.13969(4) 0.42164(3) 0.05645(19) Uani 1 1 d U
C2 C 0.4613(11) 0.7638(7) 0.1411(6) 0.034(2) Uani 1 1 d U
N1 N 0.3229(9) 0.8902(5) 0.2611(4) 0.0299(16) Uani 1 1 d U
C5 C 0.3244(17) 1.2778(11) 0.4754(7) 0.074(4) Uani 1 1 d U
C3 C 0.6342(12) 0.8236(7) 0.2758(6) 0.036(2) Uani 1 1 d U
N2 N 0.4811(10) 1.1419(6) 0.3630(5) 0.0425(18) Uani 1 1 d U
N3 N 0.4171(9) 0.9877(6) 0.1262(4) 0.0294(16) Uani 1 1 d U
C8 C 0.4789(12) 1.0601(7) 0.3153(5) 0.033(2) Uani 1 1 d U
C7 C 0.3302(12) 0.9743(7) 0.3095(5) 0.032(2) Uani 1 1 d U
C1 C 0.7261(12) 0.9159(7) 0.1561(6) 0.035(2) Uani 1 1 d U
C28 C 0.1909(13) 1.2086(8) 0.0180(6) 0.037(2) Uani 1 1 d U
C34 C -0.0871(11) 1.3175(7) 0.1446(6) 0.033(2) Uani 1 1 d U
C26 C 0.4375(10) 1.1434(7) 0.0621(6) 0.031(2) Uani 1 1 d U
H26 H 0.5052 1.2014 0.0442 0.037 Uiso 1 1 calc R
C9 C 0.1804(13) 0.8068(9) 0.2572(7) 0.053(3) Uani 1 1 d U
H9A H 0.1634 0.7647 0.2067 0.063 Uiso 1 1 calc R
H9B H 0.0870 0.8398 0.2618 0.063 Uiso 1 1 calc R
C4 C 0.072(2) 1.1207(12) 0.4614(8) 0.080(4) Uani 1 1 d U
C25 C 0.2736(10) 1.1304(8) 0.0521(5) 0.030(2) Uani 1 1 d U
C31 C 0.0074(14) 1.2755(8) 0.2033(7) 0.058(2) Uani 1 1 d U
C6 C 0.3637(19) 1.0893(11) 0.5092(7) 0.079(4) Uani 1 1 d U
C27 C 0.5019(11) 1.0709(7) 0.0985(5) 0.030(2) Uani 1 1 d U
H27 H 0.6156 1.0807 0.1044 0.035 Uiso 1 1 calc R
C35 C -0.0998(12) 1.4877(7) 0.1040(6) 0.040(2) Uani 1 1 d U
C24 C 0.1838(11) 1.0407(9) 0.0768(7) 0.049(3) Uani 1 1 d U
H24 H 0.0698 1.0267 0.0689 0.059 Uiso 1 1 calc R
C36 C -0.1783(12) 1.4612(8) 0.0322(6) 0.047(3) Uani 1 1 d U
H36 H -0.1878 1.3928 0.0054 0.057 Uiso 1 1 calc R
N4 N 0.1672(11) 1.1949(7) 0.3191(5) 0.048(2) Uani 1 1 d U
C16 C 0.6392(14) 1.2289(8) 0.3729(7) 0.059(3) Uani 1 1 d U
H16A H 0.6680 1.2556 0.4273 0.071 Uiso 1 1 calc R
H16B H 0.7267 1.1966 0.3560 0.071 Uiso 1 1 calc R
C40 C -0.0887(14) 1.5848(8) 0.1451(7) 0.056(3) Uani 1 1 d U
H40 H -0.0373 1.6002 0.1956 0.068 Uiso 1 1 calc R
C33 C 0.2123(15) 1.2926(10) 0.3038(8) 0.074(4) Uani 1 1 d U
H33 H 0.3017 1.3377 0.3348 0.089 Uiso 1 1 calc R
C32 C 0.1395(14) 1.3345(10) 0.2463(8) 0.070(4) Uani 1 1 d U
H32 H 0.1821 1.4052 0.2368 0.084 Uiso 1 1 calc R
C29 C 0.0386(16) 1.1375(9) 0.2778(8) 0.078(4) Uani 1 1 d U
H29 H 0.0003 1.0666 0.2879 0.094 Uiso 1 1 calc R
O7 O 0.5866(7) 1.0448(5) 0.2734(4) 0.0328(15) Uani 1 1 d U
O8 O 0.2195(8) 0.9894(5) 0.3505(4) 0.0436(17) Uani 1 1 d U
O1 O 0.8464(9) 0.9258(5) 0.1307(5) 0.049(2) Uani 1 1 d U
O12 O -0.0217(7) 1.4208(5) 0.1434(4) 0.0406(17) Uani 1 1 d U
O10 O 0.2971(7) 1.2882(5) -0.0035(4) 0.0399(17) Uani 1 1 d U
O11 O -0.2063(8) 1.2682(5) 0.1068(5) 0.051(2) Uani 1 1 d U
O2 O 0.4120(8) 0.6805(6) 0.1071(4) 0.053(2) Uani 1 1 d U
O9 O 0.0484(8) 1.1994(6) 0.0134(5) 0.052(2) Uani 1 1 d U
O3 O 0.6995(10) 0.7800(6) 0.3176(5) 0.064(2) Uani 1 1 d U
O4 O -0.0586(14) 1.1040(9) 0.4817(6) 0.106(4) Uani 1 1 d U
C38 C -0.2283(12) 1.6357(8) 0.0392(6) 0.040(2) Uani 1 1 d U
O5 O 0.3582(13) 1.3640(7) 0.5056(5) 0.093(3) Uani 1 1 d U
O6 O 0.4171(13) 1.0619(8) 0.5636(5) 0.096(4) Uani 1 1 d U
C23 C 0.2566(11) 0.9730(8) 0.1120(6) 0.043(3) Uani 1 1 d U
H23 H 0.1912 0.9119 0.1275 0.051 Uiso 1 1 calc R
C17 C 0.6280(15) 1.3200(8) 0.3298(7) 0.056(3) Uani 1 1 d U
C37 C -0.2436(11) 1.5382(7) 0.0000(6) 0.042(3) Uani 1 1 d U
H37 H -0.2993 1.5226 -0.0497 0.051 Uiso 1 1 calc R
C22 C 0.5848(17) 1.3026(9) 0.2520(7) 0.071(4) Uani 1 1 d U
H22 H 0.5677 1.2333 0.2255 0.085 Uiso 1 1 calc R
C39 C -0.1547(14) 1.6598(8) 0.1105(7) 0.055(3) Uani 1 1 d U
H39 H -0.1477 1.7280 0.1371 0.066 Uiso 1 1 calc R
C10 C 0.1837(14) 0.7316(9) 0.3173(7) 0.054(3) Uani 1 1 d U
C11 C 0.0800(17) 0.7354(11) 0.3702(7) 0.075(4) Uani 1 1 d U
H11 H 0.0143 0.7858 0.3717 0.090 Uiso 1 1 calc R
C21 C 0.5672(18) 1.3871(9) 0.2141(8) 0.077(4) Uani 1 1 d U
H21 H 0.5376 1.3747 0.1608 0.093 Uiso 1 1 calc R
C20 C 0.5896(17) 1.4845(10) 0.2482(9) 0.077(4) Uani 1 1 d U
H20 H 0.5726 1.5400 0.2197 0.092 Uiso 1 1 calc R
C18 C 0.6505(16) 1.4226(9) 0.3633(9) 0.076(4) Uani 1 1 d U
H18 H 0.6774 1.4368 0.4166 0.091 Uiso 1 1 calc R
C19 C 0.636(2) 1.5063(11) 0.3228(9) 0.094(5) Uani 1 1 d U
H19 H 0.6583 1.5771 0.3472 0.112 Uiso 1 1 calc R
C15 C 0.2784(15) 0.6571(10) 0.3135(9) 0.073(4) Uani 1 1 d U
H15 H 0.3440 0.6530 0.2739 0.088 Uiso 1 1 calc R
C13 C 0.1743(19) 0.5876(11) 0.4195(9) 0.081(4) Uani 1 1 d U
H13 H 0.1679 0.5365 0.4543 0.097 Uiso 1 1 calc R
C30 C -0.0445(14) 1.1749(8) 0.2200(7) 0.058(2) Uani 1 1 d U
H30 H -0.1381 1.1302 0.1919 0.070 Uiso 1 1 calc R
C14 C 0.2755(19) 0.5870(11) 0.3701(10) 0.088(4) Uani 1 1 d U
H14 H 0.3470 0.5402 0.3716 0.106 Uiso 1 1 calc R
C12 C 0.075(2) 0.6589(13) 0.4243(9) 0.103(5) Uani 1 1 d U
H12 H 0.0044 0.6575 0.4623 0.124 Uiso 1 1 calc R

loop_
_atom_site_aniso_label
_atom_site_aniso_U_11
_atom_site_aniso_U_22
_atom_site_aniso_U_33
_atom_site_aniso_U_23
_atom_site_aniso_U_13
_atom_site_aniso_U_12
Re1 0.0374(2) 0.0199(2) 0.0251(2) 0.00133(16) -0.00292(16) 0.00688(16)
Re2 0.0997(4) 0.0592(3) 0.0287(3) 0.0061(2) 0.0031(3) 0.0598(3)
C2 0.048(6) 0.025(4) 0.028(5) 0.006(4) 0.005(4) 0.003(4)
N1 0.041(4) 0.020(4) 0.030(4) 0.009(3) 0.002(3) 0.007(3)
C5 0.131(10) 0.081(6) 0.025(6) -0.012(5) -0.012(6) 0.075(7)
C3 0.049(6) 0.029(5) 0.030(5) -0.003(4) 0.003(4) 0.014(4)
N2 0.074(5) 0.023(4) 0.032(5) 0.000(3) -0.013(4) 0.026(3)
N3 0.036(4) 0.026(4) 0.024(4) 0.006(3) -0.001(3) 0.001(3)
C8 0.054(5) 0.023(4) 0.021(5) 0.002(4) -0.011(4) 0.017(4)
C7 0.050(5) 0.030(4) 0.022(5) 0.015(4) 0.005(4) 0.018(4)
C1 0.050(5) 0.017(5) 0.037(6) -0.001(4) 0.000(4) 0.010(4)
C28 0.042(5) 0.044(6) 0.031(6) 0.015(5) 0.003(5) 0.017(4)
C34 0.037(5) 0.024(4) 0.042(6) 0.006(4) 0.007(4) 0.013(4)
C26 0.029(4) 0.022(4) 0.040(6) 0.010(4) 0.003(4) 0.001(4)
C9 0.050(6) 0.053(6) 0.049(7) 0.017(5) -0.005(5) -0.002(5)
C4 0.137(8) 0.088(9) 0.047(8) 0.025(7) 0.025(7) 0.077(7)
C25 0.029(4) 0.044(5) 0.021(5) 0.010(4) 0.006(4) 0.010(4)
C31 0.067(5) 0.029(4) 0.071(6) 0.013(4) -0.028(4) 0.008(4)
C6 0.146(11) 0.081(9) 0.036(6) 0.009(5) 0.003(6) 0.086(9)
C27 0.026(5) 0.028(5) 0.036(6) 0.007(4) -0.001(4) 0.008(4)
C35 0.048(6) 0.026(4) 0.043(6) 0.011(4) -0.013(5) 0.007(4)
C24 0.026(5) 0.060(7) 0.058(8) 0.036(6) -0.005(5) -0.003(4)
C36 0.062(7) 0.034(5) 0.043(6) 0.002(5) -0.017(5) 0.013(5)
N4 0.066(5) 0.044(5) 0.042(5) 0.006(4) -0.009(4) 0.032(4)
C16 0.089(7) 0.032(5) 0.051(7) -0.005(5) -0.014(6) 0.016(5)
C40 0.086(8) 0.035(5) 0.043(7) 0.001(5) -0.026(6) 0.017(6)
C33 0.077(8) 0.058(7) 0.076(10) 0.029(6) -0.030(7) -0.002(6)
C32 0.064(7) 0.052(7) 0.080(10) 0.036(6) -0.030(6) -0.014(5)
C29 0.104(9) 0.030(6) 0.090(10) 0.015(6) -0.042(7) 0.013(6)
O7 0.045(4) 0.020(3) 0.030(4) 0.007(3) 0.002(3) -0.002(3)
O8 0.059(4) 0.045(4) 0.038(4) 0.014(3) 0.010(3) 0.031(3)
O1 0.051(4) 0.037(4) 0.061(6) 0.007(4) 0.017(4) 0.009(4)
O12 0.046(4) 0.029(3) 0.043(4) 0.015(3) -0.013(3) 0.005(3)
O10 0.040(4) 0.028(4) 0.054(5) 0.011(3) -0.003(3) 0.015(3)
O11 0.046(4) 0.028(4) 0.073(6) 0.009(4) -0.025(4) 0.006(3)
O2 0.065(5) 0.040(4) 0.042(5) -0.013(4) 0.006(4) -0.004(4)
O9 0.040(4) 0.066(5) 0.059(6) 0.028(4) 0.008(4) 0.020(4)
O3 0.088(6) 0.037(4) 0.066(6) 0.015(4) -0.019(5) 0.024(4)
O4 0.149(8) 0.134(10) 0.085(8) 0.050(7) 0.057(7) 0.108(8)
C38 0.053(6) 0.038(5) 0.031(5) 0.007(4) -0.008(5) 0.016(5)
O5 0.163(9) 0.084(6) 0.047(6) -0.021(5) -0.003(6) 0.081(7)
O6 0.169(10) 0.117(8) 0.036(5) 0.023(5) 0.010(6) 0.105(8)
C23 0.034(5) 0.046(6) 0.041(7) 0.022(5) -0.006(5) -0.008(4)
C17 0.091(8) 0.033(5) 0.047(6) 0.003(5) 0.013(6) 0.018(5)
C37 0.045(6) 0.032(5) 0.041(6) 0.005(4) -0.018(5) -0.001(5)
C22 0.129(11) 0.036(6) 0.044(6) 0.002(5) 0.006(7) 0.012(7)
C39 0.089(8) 0.034(6) 0.040(6) -0.006(5) -0.018(6) 0.027(6)
C10 0.068(7) 0.036(6) 0.057(7) 0.018(5) 0.004(5) 0.003(5)
C11 0.119(10) 0.087(9) 0.038(7) 0.018(6) 0.024(7) 0.053(8)
C21 0.140(11) 0.043(6) 0.058(7) 0.014(5) 0.027(8) 0.030(8)
C20 0.125(11) 0.043(6) 0.069(7) 0.012(6) 0.035(8) 0.022(7)
C18 0.118(10) 0.028(5) 0.074(8) -0.004(5) -0.014(8) 0.016(7)
C19 0.160(13) 0.043(6) 0.073(8) 0.013(6) -0.001(10) 0.016(8)
C15 0.075(8) 0.056(8) 0.097(11) 0.031(7) 0.021(7) 0.018(6)
C13 0.131(13) 0.054(8) 0.062(9) 0.030(7) 0.001(7) 0.024(7)
C30 0.067(5) 0.029(4) 0.071(6) 0.013(4) -0.028(4) 0.008(4)
C14 0.109(11) 0.065(9) 0.104(12) 0.045(8) 0.009(8) 0.034(8)
C12 0.152(13) 0.110(12) 0.071(10) 0.047(8) 0.040(9) 0.055(9)

loop_
_atom_type_symbol
_atom_type_description
_atom_type_scat_dispersion_real
_atom_type_scat_dispersion_imag
_atom_type_scat_source
C C 0.0033 0.0016 'International Tables Vol C Tables 4.2.6.8 and 6.1.1.4'
H H 0.0000 0.0000 'International Tables Vol C Tables 4.2.6.8 and 6.1.1.4'
N N 0.0061 0.0033 'International Tables Vol C Tables 4.2.6.8 and 6.1.1.4'
O O 0.0106 0.0060 'International Tables Vol C Tables 4.2.6.8 and 6.1.1.4'
Re Re -1.0185 7.2310 'International Tables Vol C Tables 4.2.6.8 and 6.1.1.4'

loop_
_geom_angle_atom_site_label_1
_geom_angle_atom_site_label_2
_geom_angle_atom_site_label_3
_geom_angle
_geom_angle_site_symmetry_3
C2 Re1 N1 97.8(3) .
C2 Re1 C3 88.6(4) .
C2 Re1 N3 95.4(4) .
C2 Re1 C1 88.3(4) .
C2 Re1 O7 173.6(3) .
N1 Re1 N3 84.4(3) .
C3 Re1 N1 93.7(4) .
C3 Re1 N3 175.8(3) .
C3 Re1 O7 94.8(3) .
C1 Re1 N1 173.7(3) .
C1 Re1 C3 88.0(4) .
C1 Re1 N3 93.5(4) .
C1 Re1 O7 97.3(3) .
O7 Re1 N1 76.6(2) .
O7 Re1 N3 81.1(3) .
C5 Re2 N2 101.1(5) .
C5 Re2 C4 87.1(6) .
C5 Re2 C6 88.5(5) .
C5 Re2 N4 92.6(4) .
C5 Re2 O8 174.3(5) .
N2 Re2 N4 85.7(3) .
N2 Re2 O8 75.3(3) .
C4 Re2 N2 171.1(5) .
C4 Re2 C6 89.7(6) .
C4 Re2 N4 90.6(5) .
C4 Re2 O8 96.2(5) .
C6 Re2 N2 93.9(5) .
C6 Re2 N4 178.9(4) .
C6 Re2 O8 96.0(4) .
O8 Re2 N4 82.9(3) .
O2 C2 Re1 175.2(9) .
C7 N1 Re1 114.3(6) .
C7 N1 C9 115.7(9) .
C9 N1 Re1 129.8(7) .
O5 C5 Re2 177.1(13) .
O3 C3 Re1 177.3(9) .
C8 N2 Re2 117.1(7) .
C8 N2 C16 114.9(9) .
C16 N2 Re2 127.9(6) .
C27 N3 Re1 121.7(6) .
C27 N3 C23 115.3(8) .
C23 N3 Re1 122.5(7) .
N2 C8 C7 114.4(9) .
O7 C8 N2 128.1(10) .
O7 C8 C7 117.5(8) .
N1 C7 C8 116.2(8) .
O8 C7 N1 125.6(9) .
O8 C7 C8 118.2(8) .
O1 C1 Re1 176.3(9) .
O10 C28 C25 111.1(8) .
O9 C28 C25 122.6(10) .
O9 C28 O10 126.3(9) .
O12 C34 C31 109.3(8) .
O11 C34 C31 125.1(9) .
O11 C34 O12 125.5(9) .
C25 C26 C27 118.7(9) .
N1 C9 C10 115.1(9) .
O4 C4 Re2 175.2(13) .
C26 C25 C28 123.2(9) .
C26 C25 C24 116.7(9) .
C24 C25 C28 120.0(8) .
C32 C31 C34 123.4(10) .
C32 C31 C30 116.4(11) .
C30 C31 C34 120.1(10) .
O6 C6 Re2 177.5(10) .
N3 C27 C26 125.1(8) .
C36 C35 C40 122.5(10) .
C36 C35 O12 124.5(9) .
C40 C35 O12 112.9(9) .
C23 C24 C25 120.8(9) .
C35 C36 C37 117.4(9) .
C33 N4 Re2 122.0(8) .
C29 N4 Re2 121.4(8) .
C29 N4 C33 115.7(10) .
C17 C16 N2 113.4(10) .
C35 C40 C39 118.1(11) .
N4 C33 C32 124.6(12) .
C31 C32 C33 119.9(11) .
N4 C29 C30 123.2(11) .
C8 O7 Re1 115.4(5) .
C7 O8 Re2 114.9(6) .
C34 O12 C35 122.8(7) .
C28 O10 C38 114.9(7) 2_585
C37 C38 O10 118.2(9) 2_585
C39 C38 O10 120.2(9) 2_585
C39 C38 C37 121.6(10) .
N3 C23 C24 123.2(9) .
C22 C17 C16 119.9(10) .
C18 C17 C16 123.5(12) .
C18 C17 C22 116.5(12) .
C38 C37 C36 120.4(10) .
C21 C22 C17 118.9(11) .
C38 C39 C40 119.8(10) .
C11 C10 C9 116.6(11) .
C11 C10 C15 122.4(13) .
C15 C10 C9 120.8(12) .
C10 C11 C12 116.8(13) .
C20 C21 C22 122.8(15) .
C21 C20 C19 120.7(15) .
C17 C18 C19 122.9(14) .
C20 C19 C18 118.0(13) .
C10 C15 C14 118.9(14) .
C14 C13 C12 123.5(15) .
C31 C30 C29 120.2(11) .
C13 C14 C15 119.3(14) .
C13 C12 C11 118.9(14) .

loop_
_geom_bond_atom_site_label_1
_geom_bond_atom_site_label_2
_geom_bond_distance
_geom_bond_site_symmetry_2
Re1 C2 1.892(9) .
Re1 N1 2.153(7) .
Re1 C3 1.915(11) .
Re1 N3 2.213(8) .
Re1 C1 1.907(11) .
Re1 O7 2.141(6) .
Re2 C5 1.892(12) .
Re2 N2 2.151(9) .
Re2 C4 1.898(16) .
Re2 C6 1.917(13) .
Re2 N4 2.215(9) .
Re2 O8 2.158(7) .
C2 O2 1.159(10) .
N1 C7 1.312(11) .
N1 C9 1.441(12) .
C5 O5 1.158(14) .
C3 O3 1.153(12) .
N2 C8 1.291(11) .
N2 C16 1.551(14) .
N3 C27 1.333(11) .
N3 C23 1.345(11) .
C8 C7 1.492(14) .
C8 O7 1.278(11) .
C7 O8 1.286(11) .
C1 O1 1.153(11) .
C28 C25 1.500(13) .
C28 O10 1.337(11) .
C28 O9 1.195(11) .
C34 C31 1.481(14) .
C34 O12 1.342(11) .
C34 O11 1.190(11) .
C26 C25 1.371(12) .
C26 C27 1.373(12) .
C9 C10 1.523(15) .
C4 O4 1.195(16) .
C25 C24 1.389(13) .
C31 C32 1.347(15) .
C31 C30 1.358(14) .
C6 O6 1.154(14) .
C35 C36 1.369(14) .
C35 C40 1.375(13) .
C35 O12 1.405(11) .
C24 C23 1.350(13) .
C36 C37 1.391(13) .
N4 C33 1.309(14) .
N4 C29 1.306(14) .
C16 C17 1.488(16) .
C40 C39 1.392(15) .
C33 C32 1.369(16) .
C29 C30 1.386(16) .
O10 C38 1.425(11) 2_585
C38 O10 1.425(11) 2_585
C38 C37 1.359(13) .
C38 C39 1.343(14) .
C17 C22 1.389(17) .
C17 C18 1.371(14) .
C22 C21 1.372(16) .
C10 C11 1.362(16) .
C10 C15 1.388(15) .
C11 C12 1.448(19) .
C21 C20 1.316(16) .
C20 C19 1.34(2) .
C18 C19 1.383(18) .
C15 C14 1.423(19) .
C13 C14 1.295(19) .
C13 C12 1.387(18) .
